data_4020910
loop_
_publ_author_name
'Md. Akhtaruzzaman'
'Masaaki Tomura'
'Jun-ichi Nishida'
'Yoshiro Yamashita'

_publ_section_title
;
 Synthesis and Characterization of Novel Dipyridylbenzothiadiazole
 and Bisbenzothiadiazole Derivatives
;
_journal_name_full 'Journal of Organic Chemistry'
_journal_page_first 2953
_journal_page_last 2958
_journal_paper_doi 10.1021/jo035800h
_journal_volume 69
_journal_year 2004
_chemical_formula_moiety 'C16 H10 N4 S'
_chemical_formula_sum 'C16 H10 N4 S'
_chemical_formula_weight 290.34
_chemical_melting_point 419.0(10)
_space_group_IT_number 14
_symmetry_cell_setting monoclinic
_symmetry_space_group_name_Hall '-P 2yn'
_symmetry_space_group_name_H-M 'P 1 21/n 1'
_cell_angle_alpha 90.00
_cell_angle_beta 94.877(3)
_cell_angle_gamma 90.00
_cell_formula_units_Z 4
_cell_length_a 3.7763(2)
_cell_length_b 27.0492(11)
_cell_length_c 12.9087(4)
_cell_measurement_temperature 296(2)
_cell_volume 1313.80(10)
_diffrn_ambient_temperature 296(2)
_exptl_crystal_density_diffrn 1.468
_refine_diff_density_rms 0.060
_cod_depositor_comments
;
The following automatic conversions were performed:

'_chemical_melting_point' value '418-420' was changed to '419.0(10)'
- the average value was taken and precision was estimated.

Automatic conversion script
Id: cif_fix_values 1646 2011-03-28 12:23:43Z adriana 
;
_cod_original_sg_symbol_H-M 'P 21/n'
_cod_database_code 4020910

loop_
_symmetry_equiv_pos_as_xyz
'x, y, z'
'-x+1/2, y+1/2, -z+1/2'
'-x, -y, -z'
'x-1/2, -y-1/2, z-1/2'

loop_
_atom_site_label
_atom_site_type_symbol
_atom_site_fract_x
_atom_site_fract_y
_atom_site_fract_z
_atom_site_U_iso_or_equiv
_atom_site_adp_type
_atom_site_occupancy
_atom_site_symmetry_multiplicity
_atom_site_calc_flag
_atom_site_refinement_flags
_atom_site_disorder_assembly
_atom_site_disorder_group
S1 S 0.20266(19) 0.34261(2) 0.60705(4) 0.0482(2) Uani 1 1 d . . .
N1 N 0.3148(6) 0.37891(7) 0.51670(14) 0.0428(5) Uani 1 1 d . . .
N2 N 0.2537(6) 0.28936(7) 0.55517(14) 0.0426(5) Uani 1 1 d . . .
N3 N 0.5530(7) 0.42830(8) 0.21150(17) 0.0592(6) Uani 1 1 d . . .
N4 N 0.3001(6) 0.17910(7) 0.32728(15) 0.0446(5) Uani 1 1 d . . .
C1 C 0.5145(6) 0.36568(8) 0.34032(17) 0.0366(5) Uani 1 1 d . . .
C2 C 0.4055(6) 0.34957(8) 0.43805(16) 0.0350(5) Uani 1 1 d . . .
C3 C 0.3687(6) 0.29804(8) 0.46058(16) 0.0352(5) Uani 1 1 d . . .
C4 C 0.4407(6) 0.26099(8) 0.38633(16) 0.0362(5) Uani 1 1 d . . .
C5 C 0.5332(7) 0.27793(8) 0.29234(17) 0.0416(5) Uani 1 1 d . . .
H5 H 0.5731 0.2550 0.2409 0.050 Uiso 1 1 calc R . .
C6 C 0.5705(7) 0.32872(8) 0.27025(17) 0.0416(5) Uani 1 1 d . . .
H6 H 0.6364 0.3377 0.2050 0.050 Uiso 1 1 calc R . .
C7 C 0.5743(6) 0.41799(8) 0.31304(18) 0.0396(5) Uani 1 1 d . . .
C8 C 0.6603(8) 0.45426(9) 0.3870(2) 0.0540(7) Uani 1 1 d . . .
H8 H 0.6693 0.4466 0.4575 0.065 Uiso 1 1 calc R . .
C9 C 0.7324(9) 0.50161(11) 0.3556(3) 0.0634(8) Uani 1 1 d . . .
H9 H 0.7926 0.5262 0.4044 0.076 Uiso 1 1 calc R . .
C10 C 0.7139(9) 0.51200(10) 0.2511(3) 0.0643(8) Uani 1 1 d . . .
H10 H 0.7622 0.5435 0.2273 0.077 Uiso 1 1 calc R . .
C11 C 0.6222(10) 0.47441(11) 0.1832(2) 0.0696(9) Uani 1 1 d . . .
H11 H 0.6071 0.4815 0.1125 0.083 Uiso 1 1 calc R . .
C12 C 0.4202(6) 0.20733(8) 0.40780(17) 0.0366(5) Uani 1 1 d . . .
C13 C 0.5343(7) 0.18763(9) 0.50483(18) 0.0439(6) Uani 1 1 d . . .
H13 H 0.6176 0.2082 0.5593 0.053 Uiso 1 1 calc R . .
C14 C 0.5212(8) 0.13731(10) 0.5185(2) 0.0511(6) Uani 1 1 d . . .
H14 H 0.5982 0.1233 0.5823 0.061 Uiso 1 1 calc R . .
C15 C 0.3933(7) 0.10794(10) 0.4371(2) 0.0512(6) Uani 1 1 d . . .
H15 H 0.3776 0.0738 0.4447 0.061 Uiso 1 1 calc R . .
C16 C 0.2886(8) 0.13039(9) 0.3435(2) 0.0519(6) Uani 1 1 d . . .
H16 H 0.2047 0.1103 0.2883 0.062 Uiso 1 1 calc R . .

loop_
_atom_site_aniso_label
_atom_site_aniso_U_11
_atom_site_aniso_U_22
_atom_site_aniso_U_33
_atom_site_aniso_U_23
_atom_site_aniso_U_13
_atom_site_aniso_U_12
S1 0.0691(4) 0.0461(3) 0.0310(3) -0.0046(2) 0.0139(3) 0.0024(3)
N1 0.0582(13) 0.0379(10) 0.0329(9) -0.0042(8) 0.0078(9) 0.0007(9)
N2 0.0585(13) 0.0396(11) 0.0305(9) -0.0012(8) 0.0093(9) -0.0011(9)
N3 0.0919(19) 0.0443(12) 0.0422(11) 0.0055(10) 0.0092(12) -0.0049(12)
N4 0.0607(13) 0.0363(10) 0.0363(10) -0.0036(8) 0.0020(9) -0.0054(9)
C1 0.0420(12) 0.0353(11) 0.0326(10) -0.0005(9) 0.0039(9) -0.0022(10)
C2 0.0415(12) 0.0345(12) 0.0292(10) -0.0037(8) 0.0037(9) 0.0000(9)
C3 0.0411(12) 0.0367(12) 0.0280(10) -0.0025(8) 0.0032(9) -0.0026(9)
C4 0.0445(12) 0.0329(11) 0.0315(10) -0.0037(8) 0.0044(9) -0.0003(9)
C5 0.0557(15) 0.0364(12) 0.0335(11) -0.0052(9) 0.0091(10) -0.0010(11)
C6 0.0574(15) 0.0382(12) 0.0302(10) -0.0005(9) 0.0092(10) -0.0037(11)
C7 0.0420(12) 0.0367(12) 0.0407(12) 0.0002(9) 0.0065(10) -0.0014(10)
C8 0.0710(19) 0.0414(13) 0.0494(14) -0.0050(11) 0.0030(13) -0.0075(13)
C9 0.074(2) 0.0410(14) 0.076(2) -0.0088(14) 0.0109(16) -0.0088(14)
C10 0.072(2) 0.0369(14) 0.086(2) 0.0116(14) 0.0195(17) -0.0008(13)
C11 0.105(3) 0.0488(16) 0.0567(17) 0.0123(13) 0.0162(17) -0.0056(17)
C12 0.0400(12) 0.0358(12) 0.0342(11) -0.0006(9) 0.0048(9) -0.0013(9)
C13 0.0547(15) 0.0415(13) 0.0349(11) -0.0021(10) 0.0006(10) 0.0021(11)
C14 0.0663(17) 0.0458(13) 0.0419(13) 0.0079(11) 0.0076(12) 0.0085(13)
C15 0.0651(17) 0.0351(13) 0.0548(15) 0.0034(11) 0.0140(13) -0.0018(12)
C16 0.0713(18) 0.0361(12) 0.0484(14) -0.0048(11) 0.0051(13) -0.0060(12)

loop_
_geom_bond_atom_site_label_1
_geom_bond_atom_site_label_2
_geom_bond_distance
_geom_bond_site_symmetry_2
_geom_bond_publ_flag
S1 N2 1.6068(19) . ?
S1 N1 1.609(2) . ?
N1 C2 1.355(3) . ?
N2 C3 1.351(3) . ?
N3 C11 1.332(3) . ?
N3 C7 1.336(3) . ?
N4 C16 1.335(3) . ?
N4 C12 1.338(3) . ?
C1 C6 1.377(3) . ?
C1 C2 1.428(3) . ?
C1 C7 1.480(3) . ?
C2 C3 1.433(3) . ?
C3 C4 1.429(3) . ?
C4 C5 1.370(3) . ?
C4 C12 1.481(3) . ?
C5 C6 1.413(3) . ?
C5 H5 0.9300 . ?
C6 H6 0.9300 . ?
C7 C8 1.388(3) . ?
C8 C9 1.377(4) . ?
C8 H8 0.9300 . ?
C9 C10 1.374(4) . ?
C9 H9 0.9300 . ?
C10 C11 1.367(4) . ?
C10 H10 0.9300 . ?
C11 H11 0.9300 . ?
C12 C13 1.395(3) . ?
C13 C14 1.374(3) . ?
C13 H13 0.9300 . ?
C14 C15 1.373(4) . ?
C14 H14 0.9300 . ?
C15 C16 1.379(4) . ?
C15 H15 0.9300 . ?
C16 H16 0.9300 . ?

loop_
_cod_related_entry_id
_cod_related_entry_database
_cod_related_entry_code
1 ChemSpider 21155351
